data_7014720
loop_
_publ_author_name
'Brewer, Cynthia T.'
'Brewer, Greg'
'Butcher, Ray J.'
'Carpenter, Everett E.'
'Schmiedekamp, Ann M.'
'Schmiedekamp, Carl'
'Straka, Alison'
'Viragh, Carol'
'Yuzefpolskiy, Yevgeniy'
'Zavalij, Peter'

_publ_section_title
;
 Synthesis and characterization of homo- and heterodinuclear
 M(II)-M'(III) (M(II) = Mn or Fe, M'(III) = Fe or Co) mixed-valence
 supramolecular pseudo-dimers. The effect of hydrogen bonding on spin
 state selection of M(II).
;
_journal_issue 1
_journal_name_full 'Dalton transactions (Cambridge, England : 2003)'
_journal_page_first 181
_journal_page_last 194
_journal_paper_doi 10.1039/c0dt01098g
_journal_volume 40
_journal_year 2011
_chemical_absolute_configuration ad
_chemical_formula_moiety '2(C21 H30 Mn N10), 4(Cl O4), 3.4(H2 O)'
_chemical_formula_sum 'C42 H66.82 Cl4 Mn2 N20 O19.41'
_chemical_formula_weight 1414.21
_chemical_name_common 'Manganese perchlorate complex'
_chemical_name_systematic
;
Manganese perchlorate complex
;
_space_group_IT_number 198
_symmetry_cell_setting cubic
_symmetry_space_group_name_Hall 'P 2ac 2ab 3'
_symmetry_space_group_name_H-M 'P 21 3'
_atom_sites_solution_hydrogens geom
_atom_sites_solution_primary direct
_atom_sites_solution_secondary difmap
_audit_creation_method 'SHELXL-97 & ZCIF'
_cell_angle_alpha 90.00
_cell_angle_beta 90.00
_cell_angle_gamma 90.00
_cell_formula_units_Z 4
_cell_length_a 18.3957(4)
_cell_length_b 18.3957(4)
_cell_length_c 18.3957(4)
_cell_measurement_reflns_used 7615
_cell_measurement_temperature 220(2)
_cell_measurement_theta_max 22.4
_cell_measurement_theta_min 2.2
_cell_volume 6225.1(2)
_computing_cell_refinement 'SAINT (Bruker, 1999)'
_computing_data_collection 'SMART (Bruker, 1999)'
_computing_data_reduction SAINT
_computing_molecular_graphics 'XSHEL (Bruker, 1999)'
_computing_publication_material SHELXL-97
_computing_structure_refinement 'SHELXL-97 (Sheldrick, 1997)'
_computing_structure_solution 'SHELXS-97 (Sheldrick, 1990)'
_diffrn_ambient_temperature 220(2)
_diffrn_detector 'CCD area detector'
_diffrn_detector_area_resol_mean 8.33
_diffrn_detector_type 'Bruker Smart1000'
_diffrn_measured_fraction_theta_full 0.996
_diffrn_measured_fraction_theta_max 0.996
_diffrn_measurement_details 606,606,606
_diffrn_measurement_device_type 'three-circle diffractometer'
_diffrn_measurement_method '\w scans'
_diffrn_measurement_specimen_support 'cactus needle'
_diffrn_orient_matrix_type standard
_diffrn_orient_matrix_UB_11 0.0287317
_diffrn_orient_matrix_UB_12 0.0381476
_diffrn_orient_matrix_UB_13 -0.0259475
_diffrn_orient_matrix_UB_21 0.0368278
_diffrn_orient_matrix_UB_22 -0.0005254
_diffrn_orient_matrix_UB_23 0.0399772
_diffrn_orient_matrix_UB_31 0.0278297
_diffrn_orient_matrix_UB_32 -0.0387182
_diffrn_orient_matrix_UB_33 -0.0261116
_diffrn_radiation_monochromator graphite
_diffrn_radiation_source 'fine-focus sealed tube'
_diffrn_radiation_type MoK\a
_diffrn_radiation_wavelength 0.71073
_diffrn_reflns_av_R_equivalents 0.0416
_diffrn_reflns_av_sigmaI/netI 0.0176
_diffrn_reflns_limit_h_max 21
_diffrn_reflns_limit_h_min -21
_diffrn_reflns_limit_k_max 21
_diffrn_reflns_limit_k_min -21
_diffrn_reflns_limit_l_max 21
_diffrn_reflns_limit_l_min -21
_diffrn_reflns_number 41661
_diffrn_reflns_theta_full 25.04
_diffrn_reflns_theta_max 25.04
_diffrn_reflns_theta_min 2.71
_diffrn_source_current 30
_diffrn_source_voltage 50
_diffrn_standards_decay_% 0.00
_exptl_absorpt_coefficient_mu 0.662
_exptl_absorpt_correction_T_max 0.924
_exptl_absorpt_correction_T_min 0.717
_exptl_absorpt_correction_type multi-scan
_exptl_absorpt_process_details 'SADABS (Sheldrick, 1996)'
_exptl_crystal_colour yellowish
_exptl_crystal_density_diffrn 1.509
_exptl_crystal_density_method not-measured
_exptl_crystal_description plate
_exptl_crystal_F_000 2928
_exptl_crystal_id Brewer
_exptl_crystal_size_max 0.45
_exptl_crystal_size_mid 0.42
_exptl_crystal_size_min 0.12
_refine_diff_density_max 0.229
_refine_diff_density_min -0.216
_refine_diff_density_rms 0.039
_refine_ls_abs_structure_details '(Flack, 1983)'
_refine_ls_abs_structure_Flack -0.02(3)
_refine_ls_extinction_method none
_refine_ls_goodness_of_fit_ref 1.000
_refine_ls_hydrogen_treatment constr
_refine_ls_matrix_type full
_refine_ls_number_parameters 339
_refine_ls_number_reflns 3661
_refine_ls_number_restraints 149
_refine_ls_restrained_S_all 1.057
_refine_ls_R_factor_all 0.0567
_refine_ls_R_factor_gt 0.0409
_refine_ls_shift/su_max 0.000
_refine_ls_shift/su_mean 0.000
_refine_ls_structure_factor_coef Fsqd
_refine_ls_weighting_details 'w=1/[\s^2^(Fo^2^)+(0.012P)^2^+6.04P], P=(max(Fo^2^,0)+2Fc^2^)/3'
_refine_ls_weighting_scheme calc
_refine_ls_wR_factor_gt 0.0809
_refine_ls_wR_factor_ref 0.0885
_reflns_Friedel_coverage 0.823
_reflns_number_gt 3082
_reflns_number_total 3661
_reflns_threshold_expression >2sigma(I)
_cod_data_source_file C0DT01098G.TXT
_cod_data_source_block 1349
_cod_depositor_comments
;
The following automatic conversions were performed:
'_symmetry_cell_setting' value 'Cubic' changed to 'cubic' according to
'/home/saulius/struct/CIF-dictionaries/cif_core.dic' dictionary named
'cif_core.dic' version 2.4.1 from 2010-06-29.

Automatic conversion script
Id: cif_fix_enum 1555 2011-01-17 13:19:09Z saulius 
;
_cod_database_code 7014720
_diffrn_measurement_total_frames-ccd 1818
_diffrn_measurement_frame_width-ccd 0.3
_diffrn_detector_distance-ccd 4.939
_diffrn_measurement_frame_time-ccd 33
_diffrn_measurement_total_time-ccd 20.28
_diffrn_measurement_frame_size-ccd 512

loop_
_symmetry_equiv_pos_as_xyz
'x, y, z'
'-x+1/2, -y, z+1/2'
'-x, y+1/2, -z+1/2'
'x+1/2, -y+1/2, -z'
'z, x, y'
'z+1/2, -x+1/2, -y'
'-z+1/2, -x, y+1/2'
'-z, x+1/2, -y+1/2'
'y, z, x'
'-y, z+1/2, -x+1/2'
'y+1/2, -z+1/2, -x'
'-y+1/2, -z, x+1/2'

loop_
_atom_site_label
_atom_site_type_symbol
_atom_site_fract_x
_atom_site_fract_y
_atom_site_fract_z
_atom_site_U_iso_or_equiv
_atom_site_adp_type
_atom_site_occupancy
_atom_site_symmetry_multiplicity
_atom_site_calc_flag
_atom_site_refinement_flags
_atom_site_disorder_assembly
_atom_site_disorder_group
Mn1 Mn 0.36159(3) 0.13841(3) 0.86159(3) 0.0606(3) Uani 1 3 d S . .
N11 N 0.26837(15) 0.23163(15) 0.76837(15) 0.0641(14) Uani 1 3 d S . .
N12 N 0.39643(16) 0.25623(18) 0.84895(17) 0.0620(8) Uani 1 1 d . . .
N13 N 0.42108(19) 0.1729(2) 0.96729(18) 0.0681(9) Uani 1 1 d . . .
N14 N 0.44036(18) 0.1483(2) 1.03373(19) 0.0750(10) Uani 1 1 d . . .
H14 H 0.4341 0.1037 1.0480 0.090 Uiso 1 1 calc R . .
C11 C 0.2988(2) 0.3046(2) 0.7745(2) 0.0719(11) Uani 1 1 d . . .
H11A H 0.2763 0.3299 0.8156 0.086 Uiso 1 1 calc R . .
H11B H 0.2880 0.3322 0.7302 0.086 Uiso 1 1 calc R . .
C12 C 0.3805(2) 0.3012(2) 0.7856(2) 0.0739(12) Uani 1 1 d . . .
H12A H 0.4038 0.2805 0.7424 0.089 Uiso 1 1 calc R . .
H12B H 0.3998 0.3503 0.7930 0.089 Uiso 1 1 calc R . .
C13 C 0.4249(2) 0.2868(2) 0.9048(2) 0.0652(10) Uani 1 1 d . . .
H13 H 0.4358 0.3368 0.9043 0.078 Uiso 1 1 calc R . .
C14 C 0.4398(2) 0.2433(2) 0.9684(2) 0.0622(9) Uani 1 1 d . . .
C15 C 0.4714(2) 0.2618(3) 1.0349(2) 0.0715(11) Uani 1 1 d . . .
H15 H 0.4897 0.3075 1.0486 0.086 Uiso 1 1 calc R . .
C16 C 0.4703(2) 0.2005(3) 1.0756(2) 0.0705(11) Uani 1 1 d . . .
C17 C 0.4958(3) 0.1843(3) 1.1513(3) 0.0985(16) Uani 1 1 d . . .
H17A H 0.4973 0.2290 1.1792 0.148 Uiso 1 1 calc R . .
H17B H 0.5441 0.1631 1.1494 0.148 Uiso 1 1 calc R . .
H17C H 0.4626 0.1504 1.1741 0.148 Uiso 1 1 calc R . .
Mn2 Mn 0.24228(3) 0.74228(3) 0.75772(3) 0.0654(3) Uani 1 3 d S . .
N21 N 0.33043(18) 0.83043(18) 0.66957(18) 0.0707(16) Uani 1 3 d S . .
N22 N 0.23922(19) 0.86061(19) 0.78747(17) 0.0677(8) Uani 1 1 d . . .
N23 N 0.12763(18) 0.76850(19) 0.8033(2) 0.0772(10) Uani 1 1 d . . .
N24 N 0.0646(2) 0.7363(2) 0.8207(2) 0.0856(11) Uani 1 1 d . . .
H24 H 0.0555 0.6907 0.8125 0.103 Uiso 1 1 calc R . .
C21 C 0.3155(3) 0.9051(2) 0.6909(3) 0.0810(13) Uani 1 1 d . . .
H21A H 0.2738 0.9234 0.6631 0.097 Uiso 1 1 calc R . .
H21B H 0.3576 0.9356 0.6793 0.097 Uiso 1 1 calc R . .
C22 C 0.2991(3) 0.9105(2) 0.7710(3) 0.0812(13) Uani 1 1 d . . .
H22A H 0.3423 0.8973 0.7993 0.097 Uiso 1 1 calc R . .
H22B H 0.2854 0.9604 0.7835 0.097 Uiso 1 1 calc R . .
C23 C 0.1801(2) 0.8864(2) 0.8117(2) 0.0679(11) Uani 1 1 d . . .
H23 H 0.1754 0.9364 0.8213 0.081 Uiso 1 1 calc R . .
C24 C 0.1195(2) 0.8370(2) 0.8246(2) 0.0618(10) Uani 1 1 d . . .
C25 C 0.0513(2) 0.8476(2) 0.8551(2) 0.0682(10) Uani 1 1 d . . .
H25 H 0.0326 0.8913 0.8739 0.082 Uiso 1 1 calc R . .
C26 C 0.0168(2) 0.7820(2) 0.8523(2) 0.0725(11) Uani 1 1 d . . .
C27 C -0.0567(2) 0.7573(3) 0.8760(3) 0.0968(15) Uani 1 1 d . . .
H27A H -0.0936 0.7864 0.8521 0.145 Uiso 1 1 calc R . .
H27B H -0.0611 0.7628 0.9282 0.145 Uiso 1 1 calc R . .
H27C H -0.0632 0.7066 0.8631 0.145 Uiso 1 1 calc R . .
Cl1 Cl 0.51400(8) 0.84483(8) 0.90515(8) 0.0783(4) Uani 0.803(2) 1 d PDU A 1
O11 O 0.5858(2) 0.8433(3) 0.8863(3) 0.1279(18) Uani 0.803(2) 1 d PDU A 1
O12 O 0.4998(3) 0.9071(3) 0.9477(3) 0.150(2) Uani 0.803(2) 1 d PDU A 1
O13 O 0.4700(4) 0.8577(5) 0.8451(4) 0.211(3) Uani 0.803(2) 1 d PDU A 1
O14 O 0.4910(4) 0.7817(3) 0.9375(5) 0.205(3) Uani 0.803(2) 1 d PDU A 1
Cl1A Cl 0.5706(3) 0.7467(5) 0.9482(4) 0.103(2) Uani 0.197(2) 1 d PDU A 2
O11A O 0.6308(11) 0.7030(15) 0.9521(16) 0.123(8) Uani 0.197(2) 1 d PDU A 2
O12A O 0.5722(12) 0.8026(10) 0.9990(10) 0.143(7) Uani 0.197(2) 1 d PDU A 2
O13A O 0.5106(10) 0.7018(12) 0.9634(11) 0.156(8) Uani 0.197(2) 1 d PDU A 2
O14A O 0.5546(14) 0.7772(12) 0.8815(8) 0.148(8) Uani 0.197(2) 1 d PDU A 2
Cl2 Cl 0.51377(7) 0.48623(7) -0.01377(7) 0.1033(7) Uani 0.617(15) 3 d SPDU B 1
O21 O 0.5561(3) 0.4439(3) -0.0561(3) 0.162(7) Uani 0.617(15) 3 d SPDU B 1
O22 O 0.5282(7) 0.4736(7) 0.0607(4) 0.201(6) Uani 0.617(15) 1 d PDU B 1
Cl2A Cl 0.51377(7) 0.48623(7) -0.01377(7) 0.1033(7) Uani 0.383(15) 3 d SPDU B 2
O21A O 0.4711(3) 0.5289(3) 0.0289(3) 0.118(8) Uani 0.383(15) 3 d SPDU B 2
O22A O 0.5319(12) 0.4215(9) 0.0197(12) 0.234(11) Uani 0.383(15) 1 d PDU B 2
O1W O 0.0926(3) 0.5926(3) 0.9074(3) 0.185(4) Uani 1 3 d SU . .
O2W O 0.6300(4) 0.7134(6) 0.9917(6) 0.099(4) Uani 0.509(15) 1 d PU C 3
O3W O 0.6018(16) 0.6621(13) 0.9424(15) 0.174(11) Uani 0.295(15) 1 d PU C 3

loop_
_atom_site_aniso_label
_atom_site_aniso_U_11
_atom_site_aniso_U_22
_atom_site_aniso_U_33
_atom_site_aniso_U_23
_atom_site_aniso_U_13
_atom_site_aniso_U_12
Mn1 0.0606(3) 0.0606(3) 0.0606(3) 0.0038(3) -0.0038(3) 0.0038(3)
N11 0.0641(14) 0.0641(14) 0.0641(14) 0.0089(15) -0.0089(15) 0.0089(15)
N12 0.0577(17) 0.0645(19) 0.0639(19) 0.0085(17) -0.0041(15) 0.0015(16)
N13 0.067(2) 0.081(2) 0.0560(19) 0.0071(17) -0.0048(16) 0.0052(18)
N14 0.071(2) 0.086(2) 0.068(2) 0.014(2) -0.0084(18) 0.008(2)
C11 0.082(3) 0.061(2) 0.073(3) 0.015(2) -0.015(2) 0.010(2)
C12 0.086(3) 0.069(3) 0.067(3) 0.018(2) -0.009(2) -0.011(2)
C13 0.057(2) 0.067(2) 0.072(3) 0.002(2) 0.000(2) -0.0012(19)
C14 0.059(2) 0.066(2) 0.061(2) -0.001(2) -0.0020(17) -0.002(2)
C15 0.055(2) 0.086(3) 0.074(3) -0.008(2) -0.004(2) 0.001(2)
C16 0.054(2) 0.095(3) 0.062(2) -0.006(2) -0.006(2) 0.003(2)
C17 0.085(3) 0.137(5) 0.074(3) 0.006(3) -0.026(3) 0.006(3)
Mn2 0.0654(3) 0.0654(3) 0.0654(3) 0.0025(3) 0.0025(3) -0.0025(3)
N21 0.0707(16) 0.0707(16) 0.0707(16) 0.0063(16) 0.0063(16) -0.0063(16)
N22 0.071(2) 0.067(2) 0.0655(19) 0.0021(16) 0.0029(17) -0.0101(19)
N23 0.060(2) 0.071(2) 0.101(3) -0.002(2) 0.0133(19) -0.0052(18)
N24 0.073(2) 0.067(2) 0.116(3) -0.001(2) 0.019(2) -0.006(2)
C21 0.081(3) 0.070(3) 0.092(3) 0.009(2) 0.006(3) -0.018(2)
C22 0.076(3) 0.071(3) 0.096(4) -0.003(2) -0.005(3) -0.016(2)
C23 0.081(3) 0.062(2) 0.061(2) -0.0063(19) -0.014(2) -0.005(2)
C24 0.066(2) 0.068(3) 0.051(2) -0.0008(18) -0.0056(18) 0.000(2)
C25 0.067(2) 0.078(3) 0.060(2) -0.011(2) -0.006(2) 0.011(2)
C26 0.069(3) 0.086(3) 0.063(2) 0.002(2) 0.004(2) 0.007(2)
C27 0.072(3) 0.118(4) 0.100(4) 0.006(3) 0.018(3) -0.002(3)
Cl1 0.0722(9) 0.0773(9) 0.0855(10) -0.0034(7) 0.0037(7) -0.0012(7)
O11 0.082(3) 0.165(5) 0.136(4) -0.023(4) 0.020(3) -0.006(3)
O12 0.118(4) 0.156(4) 0.176(5) -0.076(4) -0.011(3) 0.034(4)
O13 0.174(5) 0.307(9) 0.151(5) -0.021(5) -0.085(5) 0.032(6)
O14 0.152(5) 0.130(4) 0.333(10) 0.077(5) 0.053(6) -0.012(4)
Cl1A 0.072(4) 0.149(7) 0.086(4) -0.032(4) 0.013(3) -0.011(4)
O11A 0.115(10) 0.147(16) 0.107(15) 0.008(13) 0.034(13) 0.016(10)
O12A 0.148(14) 0.152(13) 0.128(10) -0.057(10) 0.084(11) -0.040(10)
O13A 0.118(10) 0.223(16) 0.128(14) -0.032(11) 0.011(11) -0.072(11)
O14A 0.184(17) 0.139(16) 0.121(8) -0.001(9) -0.002(11) 0.028(13)
Cl2 0.1033(7) 0.1033(7) 0.1033(7) -0.0192(7) 0.0192(7) 0.0192(7)
O21 0.162(7) 0.162(7) 0.162(7) -0.052(4) 0.052(4) 0.052(4)
O22 0.247(12) 0.260(14) 0.095(4) -0.010(6) 0.017(6) -0.007(10)
Cl2A 0.1033(7) 0.1033(7) 0.1033(7) -0.0192(7) 0.0192(7) 0.0192(7)
O21A 0.118(8) 0.118(8) 0.118(8) -0.024(4) 0.024(4) 0.024(4)
O22A 0.207(15) 0.163(11) 0.33(2) 0.051(11) -0.026(14) 0.097(11)
O1W 0.185(4) 0.185(4) 0.185(4) 0.044(3) 0.044(3) -0.044(3)
O2W 0.073(5) 0.134(8) 0.092(7) 0.035(5) -0.010(4) -0.007(4)
O3W 0.202(18) 0.121(14) 0.199(17) -0.003(12) 0.057(14) 0.046(13)

loop_
_atom_type_symbol
_atom_type_description
_atom_type_scat_dispersion_real
_atom_type_scat_dispersion_imag
_atom_type_scat_source
C C 0.0033 0.0016 'International Tables Vol C Tables 4.2.6.8 and 6.1.1.4'
H H 0.0000 0.0000 'International Tables Vol C Tables 4.2.6.8 and 6.1.1.4'
N N 0.0061 0.0033 'International Tables Vol C Tables 4.2.6.8 and 6.1.1.4'
O O 0.0106 0.0060 'International Tables Vol C Tables 4.2.6.8 and 6.1.1.4'
Cl Cl 0.1484 0.1585 'International Tables Vol C Tables 4.2.6.8 and 6.1.1.4'
Mn Mn 0.3368 0.7283 'International Tables Vol C Tables 4.2.6.8 and 6.1.1.4'

loop_
_geom_angle_atom_site_label_1
_geom_angle_atom_site_label_2
_geom_angle_atom_site_label_3
_geom_angle
_geom_angle_site_symmetry_1
_geom_angle_site_symmetry_3
_geom_angle_publ_flag
N12 Mn1 N12 101.56(10) 12_565 6_456 ?
N12 Mn1 N12 101.56(10) 12_565 . ?
N12 Mn1 N12 101.56(10) 6_456 . ?
N12 Mn1 N13 72.05(12) 12_565 12_565 ?
N12 Mn1 N13 100.70(11) 6_456 12_565 ?
N12 Mn1 N13 157.67(12) . 12_565 ?
N12 Mn1 N13 157.67(12) 12_565 6_456 ?
N12 Mn1 N13 72.05(12) 6_456 6_456 ?
N12 Mn1 N13 100.70(11) . 6_456 ?
N13 Mn1 N13 87.86(13) 12_565 6_456 ?
N12 Mn1 N13 100.70(11) 12_565 . ?
N12 Mn1 N13 157.67(12) 6_456 . ?
N12 Mn1 N13 72.05(12) . . ?
N13 Mn1 N13 87.87(13) 12_565 . ?
N13 Mn1 N13 87.87(13) 6_456 . ?
C11 N11 C11 113.2(2) 12_565 . ?
C11 N11 C11 113.2(2) 12_565 6_456 ?
C11 N11 C11 113.2(2) . 6_456 ?
C13 N12 C12 118.2(4) . . ?
C13 N12 Mn1 116.9(3) . . ?
C12 N12 Mn1 124.5(3) . . ?
C14 N13 N14 104.0(3) . . ?
C14 N13 Mn1 113.4(3) . . ?
N14 N13 Mn1 142.3(3) . . ?
C16 N14 N13 112.7(4) . . ?
C16 N14 H14 123.6 . . ?
N13 N14 H14 123.6 . . ?
N11 C11 C12 110.6(3) . . ?
N11 C11 H11A 109.5 . . ?
C12 C11 H11A 109.5 . . ?
N11 C11 H11B 109.5 . . ?
C12 C11 H11B 109.5 . . ?
H11A C11 H11B 108.1 . . ?
N12 C12 C11 109.2(3) . . ?
N12 C12 H12A 109.8 . . ?
C11 C12 H12A 109.8 . . ?
N12 C12 H12B 109.8 . . ?
C11 C12 H12B 109.8 . . ?
H12A C12 H12B 108.3 . . ?
N12 C13 C14 118.9(4) . . ?
N12 C13 H13 120.6 . . ?
C14 C13 H13 120.6 . . ?
N13 C14 C15 110.8(4) . . ?
N13 C14 C13 118.4(4) . . ?
C15 C14 C13 130.9(4) . . ?
C16 C15 C14 106.0(4) . . ?
C16 C15 H15 127.0 . . ?
C14 C15 H15 127.0 . . ?
N14 C16 C15 106.5(4) . . ?
N14 C16 C17 121.1(4) . . ?
C15 C16 C17 132.4(4) . . ?
C16 C17 H17A 109.5 . . ?
C16 C17 H17B 109.5 . . ?
H17A C17 H17B 109.5 . . ?
C16 C17 H17C 109.5 . . ?
H17A C17 H17C 109.5 . . ?
H17B C17 H17C 109.5 . . ?
N22 Mn2 N22 104.75(10) 8_656 . ?
N22 Mn2 N22 104.74(10) 8_656 11_466 ?
N22 Mn2 N22 104.74(10) . 11_466 ?
N22 Mn2 N23 97.71(13) 8_656 . ?
N22 Mn2 N23 71.80(13) . . ?
N22 Mn2 N23 157.34(13) 11_466 . ?
N22 Mn2 N23 71.80(13) 8_656 8_656 ?
N22 Mn2 N23 157.34(13) . 8_656 ?
N22 Mn2 N23 97.71(13) 11_466 8_656 ?
N23 Mn2 N23 86.30(13) . 8_656 ?
N22 Mn2 N23 157.33(13) 8_656 11_466 ?
N22 Mn2 N23 97.71(13) . 11_466 ?
N22 Mn2 N23 71.80(13) 11_466 11_466 ?
N23 Mn2 N23 86.30(13) . 11_466 ?
N23 Mn2 N23 86.29(13) 8_656 11_466 ?
C21 N21 C21 112.5(3) . 8_656 ?
C21 N21 C21 112.5(3) . 11_466 ?
C21 N21 C21 112.5(3) 8_656 11_466 ?
C23 N22 C22 119.0(4) . . ?
C23 N22 Mn2 118.0(3) . . ?
C22 N22 Mn2 122.5(3) . . ?
C24 N23 N24 104.5(3) . . ?
C24 N23 Mn2 113.9(3) . . ?
N24 N23 Mn2 141.3(3) . . ?
N23 N24 C26 113.1(4) . . ?
N23 N24 H24 123.5 . . ?
C26 N24 H24 123.5 . . ?
N21 C21 C22 111.3(4) . . ?
N21 C21 H21A 109.4 . . ?
C22 C21 H21A 109.4 . . ?
N21 C21 H21B 109.4 . . ?
C22 C21 H21B 109.4 . . ?
H21A C21 H21B 108.0 . . ?
N22 C22 C21 108.1(4) . . ?
N22 C22 H22A 110.1 . . ?
C21 C22 H22A 110.1 . . ?
N22 C22 H22B 110.1 . . ?
C21 C22 H22B 110.1 . . ?
H22A C22 H22B 108.4 . . ?
N22 C23 C24 118.7(4) . . ?
N22 C23 H23 120.6 . . ?
C24 C23 H23 120.6 . . ?
N23 C24 C25 110.7(4) . . ?
N23 C24 C23 117.2(4) . . ?
C25 C24 C23 132.0(4) . . ?
C26 C25 C24 106.3(4) . . ?
C26 C25 H25 126.9 . . ?
C24 C25 H25 126.9 . . ?
N24 C26 C25 105.4(4) . . ?
N24 C26 C27 121.8(4) . . ?
C25 C26 C27 132.8(4) . . ?
C26 C27 H27A 109.5 . . ?
C26 C27 H27B 109.5 . . ?
H27A C27 H27B 109.5 . . ?
C26 C27 H27C 109.5 . . ?
H27A C27 H27C 109.5 . . ?
H27B C27 H27C 109.5 . . ?
O11 Cl1 O14 113.0(4) . . ?
O11 Cl1 O13 111.4(4) . . ?
O14 Cl1 O13 108.0(5) . . ?
O11 Cl1 O12 109.7(4) . . ?
O14 Cl1 O12 112.9(5) . . ?
O13 Cl1 O12 101.2(4) . . ?
O21 Cl2 O22 110.8(5) . . ?
O21 Cl2 O22 110.8(5) . 10_655 ?
O22 Cl2 O22 108.1(5) . 10_655 ?
O21 Cl2 O22 110.8(5) . 7_564 ?
O22 Cl2 O22 108.1(5) . 7_564 ?
O22 Cl2 O22 108.1(5) 10_655 7_564 ?

loop_
_geom_bond_atom_site_label_1
_geom_bond_atom_site_label_2
_geom_bond_distance
_geom_bond_site_symmetry_2
_geom_bond_publ_flag
Mn1 N12 2.272(3) 12_565 ?
Mn1 N12 2.272(3) 6_456 ?
Mn1 N12 2.272(3) . ?
Mn1 N13 2.320(4) 12_565 ?
Mn1 N13 2.320(4) 6_456 ?
Mn1 N13 2.320(4) . ?
N11 C11 1.459(4) 12_565 ?
N11 C11 1.459(4) . ?
N11 C11 1.459(4) 6_456 ?
N12 C13 1.283(5) . ?
N12 C12 1.459(5) . ?
N13 C14 1.341(5) . ?
N13 N14 1.350(4) . ?
N14 C16 1.348(5) . ?
N14 H14 0.8700 . ?
C11 C12 1.519(6) . ?
C11 H11A 0.9800 . ?
C11 H11B 0.9800 . ?
C12 H12A 0.9800 . ?
C12 H12B 0.9800 . ?
C13 C14 1.444(5) . ?
C13 H13 0.9400 . ?
C14 C15 1.397(5) . ?
C15 C16 1.353(6) . ?
C15 H15 0.9400 . ?
C16 C17 1.499(6) . ?
C17 H17A 0.9700 . ?
C17 H17B 0.9700 . ?
C17 H17C 0.9700 . ?
Mn2 N22 2.245(4) 8_656 ?
Mn2 N22 2.245(4) . ?
Mn2 N22 2.245(4) 11_466 ?
Mn2 N23 2.321(3) . ?
Mn2 N23 2.321(3) 8_656 ?
Mn2 N23 2.321(3) 11_466 ?
N21 C21 1.455(5) . ?
N21 C21 1.455(5) 8_656 ?
N21 C21 1.455(5) 11_466 ?
N22 C23 1.268(5) . ?
N22 C22 1.466(5) . ?
N23 C24 1.328(5) . ?
N23 N24 1.341(5) . ?
N24 C26 1.347(5) . ?
N24 H24 0.8700 . ?
C21 C22 1.507(6) . ?
C21 H21A 0.9800 . ?
C21 H21B 0.9800 . ?
C22 H22A 0.9800 . ?
C22 H22B 0.9800 . ?
C23 C24 1.457(6) . ?
C23 H23 0.9400 . ?
C24 C25 1.389(6) . ?
C25 C26 1.364(6) . ?
C25 H25 0.9400 . ?
C26 C27 1.491(6) . ?
C27 H27A 0.9700 . ?
C27 H27B 0.9700 . ?
C27 H27C 0.9700 . ?
Cl1 O11 1.366(4) . ?
Cl1 O14 1.371(6) . ?
Cl1 O13 1.390(5) . ?
Cl1 O12 1.412(5) . ?
Cl2 O21 1.347(8) . ?
Cl2 O22 1.414(7) . ?
Cl2 O22 1.414(7) 10_655 ?
Cl2 O22 1.414(7) 7_564 ?

loop_
_geom_hbond_atom_site_label_D
_geom_hbond_atom_site_label_H
_geom_hbond_atom_site_label_A
_geom_hbond_distance_DH
_geom_hbond_distance_HA
_geom_hbond_distance_DA
_geom_hbond_angle_DHA
_geom_hbond_site_symmetry_A
N14 H14 O12 0.87 2.09 2.937(7) 164.5 6_457
N24 H24 O12A 0.87 2.42 3.27(2) 164.8 5_455
N24 H24 O2W 0.87 2.44 3.086(12) 131.7 5_455
N24 H24 O1W 0.87 2.60 3.130(7) 120.2 .

loop_
_geom_torsion_atom_site_label_1
_geom_torsion_atom_site_label_2
_geom_torsion_atom_site_label_3
_geom_torsion_atom_site_label_4
_geom_torsion
_geom_torsion_site_symmetry_1
_geom_torsion_site_symmetry_2
_geom_torsion_site_symmetry_3
_geom_torsion_site_symmetry_4
_geom_torsion_publ_flag
N12 Mn1 N12 C13 91.8(3) 12_565 . . . ?
N12 Mn1 N12 C13 -163.7(3) 6_456 . . . ?
N13 Mn1 N12 C13 21.1(5) 12_565 . . . ?
N13 Mn1 N12 C13 -90.0(3) 6_456 . . . ?
N13 Mn1 N12 C13 -5.8(3) . . . . ?
N12 Mn1 N12 C12 -80.2(3) 12_565 . . . ?
N12 Mn1 N12 C12 24.3(3) 6_456 . . . ?
N13 Mn1 N12 C12 -151.0(4) 12_565 . . . ?
N13 Mn1 N12 C12 97.9(3) 6_456 . . . ?
N13 Mn1 N12 C12 -177.9(3) . . . . ?
N12 Mn1 N13 C14 -94.4(3) 12_565 . . . ?
N12 Mn1 N13 C14 80.9(4) 6_456 . . . ?
N12 Mn1 N13 C14 4.4(3) . . . . ?
N13 Mn1 N13 C14 -165.7(3) 12_565 . . . ?
N13 Mn1 N13 C14 106.4(3) 6_456 . . . ?
N12 Mn1 N13 N14 78.8(4) 12_565 . . . ?
N12 Mn1 N13 N14 -106.0(5) 6_456 . . . ?
N12 Mn1 N13 N14 177.6(4) . . . . ?
N13 Mn1 N13 N14 7.5(4) 12_565 . . . ?
N13 Mn1 N13 N14 -80.5(4) 6_456 . . . ?
C14 N13 N14 C16 -0.1(5) . . . . ?
Mn1 N13 N14 C16 -173.6(3) . . . . ?
C11 N11 C11 C12 146.5(4) 12_565 . . . ?
C11 N11 C11 C12 -82.8(5) 6_456 . . . ?
C13 N12 C12 C11 -114.0(4) . . . . ?
Mn1 N12 C12 C11 58.0(4) . . . . ?
N11 C11 C12 N12 -55.6(5) . . . . ?
C12 N12 C13 C14 179.0(3) . . . . ?
Mn1 N12 C13 C14 6.4(5) . . . . ?
N14 N13 C14 C15 0.8(4) . . . . ?
Mn1 N13 C14 C15 176.4(3) . . . . ?
N14 N13 C14 C13 -178.7(3) . . . . ?
Mn1 N13 C14 C13 -3.0(5) . . . . ?
N12 C13 C14 N13 -2.2(6) . . . . ?
N12 C13 C14 C15 178.5(4) . . . . ?
N13 C14 C15 C16 -1.1(5) . . . . ?
C13 C14 C15 C16 178.3(4) . . . . ?
N13 N14 C16 C15 -0.6(5) . . . . ?
N13 N14 C16 C17 -179.7(4) . . . . ?
C14 C15 C16 N14 1.0(5) . . . . ?
C14 C15 C16 C17 179.9(5) . . . . ?
N22 Mn2 N22 C23 91.5(4) 8_656 . . . ?
N22 Mn2 N22 C23 -158.5(3) 11_466 . . . ?
N23 Mn2 N22 C23 -1.9(3) . . . . ?
N23 Mn2 N22 C23 13.5(5) 8_656 . . . ?
N23 Mn2 N22 C23 -85.4(3) 11_466 . . . ?
N22 Mn2 N22 C22 -80.2(3) 8_656 . . . ?
N22 Mn2 N22 C22 29.7(3) 11_466 . . . ?
N23 Mn2 N22 C22 -173.6(3) . . . . ?
N23 Mn2 N22 C22 -158.2(3) 8_656 . . . ?
N23 Mn2 N22 C22 102.9(3) 11_466 . . . ?
N22 Mn2 N23 C24 -104.5(3) 8_656 . . . ?
N22 Mn2 N23 C24 -1.5(3) . . . . ?
N22 Mn2 N23 C24 83.2(4) 11_466 . . . ?
N23 Mn2 N23 C24 -175.6(3) 8_656 . . . ?
N23 Mn2 N23 C24 97.9(4) 11_466 . . . ?
N22 Mn2 N23 N24 81.2(5) 8_656 . . . ?
N22 Mn2 N23 N24 -175.8(5) . . . . ?
N22 Mn2 N23 N24 -91.1(6) 11_466 . . . ?
N23 Mn2 N23 N24 10.1(5) 8_656 . . . ?
N23 Mn2 N23 N24 -76.4(4) 11_466 . . . ?
C24 N23 N24 C26 0.0(5) . . . . ?
Mn2 N23 N24 C26 174.6(3) . . . . ?
C21 N21 C21 C22 149.7(5) 8_656 . . . ?
C21 N21 C21 C22 -82.1(6) 11_466 . . . ?
C23 N22 C22 C21 -117.9(4) . . . . ?
Mn2 N22 C22 C21 53.7(5) . . . . ?
N21 C21 C22 N22 -55.2(5) . . . . ?
C22 N22 C23 C24 177.0(4) . . . . ?
Mn2 N22 C23 C24 4.9(5) . . . . ?
N24 N23 C24 C25 -0.2(5) . . . . ?
Mn2 N23 C24 C25 -176.5(3) . . . . ?
N24 N23 C24 C23 -179.3(4) . . . . ?
Mn2 N23 C24 C23 4.4(5) . . . . ?
N22 C23 C24 N23 -6.4(6) . . . . ?
N22 C23 C24 C25 174.7(4) . . . . ?
N23 C24 C25 C26 0.3(5) . . . . ?
C23 C24 C25 C26 179.3(4) . . . . ?
N23 N24 C26 C25 0.2(5) . . . . ?
N23 N24 C26 C27 -180.0(4) . . . . ?
C24 C25 C26 N24 -0.3(5) . . . . ?
C24 C25 C26 C27 179.9(5) . . . . ?
